data_2003433
loop_
_publ_author_name
'Saadeh, H.'
'Thompson, C. M.'
'Fernandez, E.'
'Pavkovic, S. F.'

_publ_section_title
;
 1-Benzyl-5-methoxycarbonylmethylthio-4-nitroimidazole
;
_journal_issue 5
_journal_name_full 'Acta Crystallographica Section C'
_journal_page_first 950
_journal_page_last 952
_journal_paper_doi 10.1107/S0108270194013430
_journal_volume 51
_journal_year 1995
_chemical_formula_moiety 'C13 H13 N3 O4 S'
_chemical_formula_sum 'C13 H13 N3 O4 S'
_chemical_formula_weight 307.33
_chemical_name_systematic
;
1-benzyl-5-methoxycarbonylmethylthio-4-nitroimidazole
;
_space_group_crystal_system triclinic
_space_group_IT_number 2
_space_group_name_Hall '-P 1'
_space_group_name_H-M_alt 'P -1'
_cell_angle_alpha 112.383(4)
_cell_angle_beta 106.408(5)
_cell_angle_gamma 91.788(4)
_cell_formula_units_Z 2
_cell_length_a 9.4675(12)
_cell_length_b 10.1833(13)
_cell_length_c 8.2964(10)
_cell_measurement_reflns_used 35
_cell_measurement_temperature 294
_cell_measurement_theta_max 15
_cell_measurement_theta_min 12.2
_cell_volume 700.74(16)
_computing_molecular_graphics 'ORTEPII (Johnson, 1976)'
_computing_structure_refinement 'SHELX76 (Sheldrick, 1976)'
_computing_structure_solution 'SHELXS86 (Sheldrick, 1985)'
_diffrn_measurement_device 'Modified Picker FACS-I'
_diffrn_measurement_method \q/2\q
_diffrn_radiation_monochromator none
_diffrn_radiation_type 'Mo K\a'
_diffrn_radiation_wavelength 0.7107
_diffrn_reflns_av_R_equivalents 0.027
_diffrn_reflns_limit_h_max 11
_diffrn_reflns_limit_h_min 0
_diffrn_reflns_limit_k_max 12
_diffrn_reflns_limit_k_min -12
_diffrn_reflns_limit_l_max 10
_diffrn_reflns_limit_l_min -9
_diffrn_reflns_number 2960
_diffrn_reflns_reduction_process 'corrections applied for linear decay'
_diffrn_reflns_theta_max 26.5
_diffrn_reflns_theta_min 1.5
_diffrn_standards_decay_% 2
_diffrn_standards_interval_count 200
_diffrn_standards_number 4
_exptl_absorpt_coefficient_mu 0.24
_exptl_absorpt_correction_T_max 0.95
_exptl_absorpt_correction_T_min 0.93
_exptl_absorpt_correction_type 'empirical via \f scans with \c at 90\%'
_exptl_crystal_colour 'pale yellow'
_exptl_crystal_density_diffrn 1.46
_exptl_crystal_density_meas 1.43(2)
_exptl_crystal_density_method 'flotation in mixed organic solvents'
_exptl_crystal_description prismatic
_exptl_crystal_size_max 0.30
_exptl_crystal_size_mid 0.30
_exptl_crystal_size_min 0.22
_refine_diff_density_max 0.15
_refine_diff_density_min -0.12
_refine_ls_goodness_of_fit_obs 1.175
_refine_ls_hydrogen_treatment noref
_refine_ls_number_parameters 191
_refine_ls_number_reflns 2325
_refine_ls_R_factor_obs 0.040
_refine_ls_shift/esd_max 0.015
_refine_ls_structure_factor_coef F
_refine_ls_weighting_details 'w = 0.8834/[\s^2^(F) + 0.000143F^2^]'
_refine_ls_weighting_scheme calc
_refine_ls_wR_factor_obs 0.047
_reflns_number_observed 2325
_reflns_number_total 2903
_reflns_observed_criterion F>3sigma(F)
_cod_data_source_file cr1152.cif
_cod_data_source_block hs
_cod_depositor_comments
;
 Updating space group information and adding the symmetry operation list.

 Antanas Vaitkus,
 2018-06-14

The following automatic conversions were performed:

'_refine_ls_weighting_scheme' value '
w = 0.8834/[\s^2^(F) + 0.000143F^2^]' was changed to 'calc'. New tag
'_refine_ls_weighting_details' was created. The value of the new tag
was set to 'w = 0.8834/[\s^2^(F) + 0.000143F^2^]'.

Automatic conversion script
Id: cif_fix_values 3143 2015-03-26 13:38:13Z robertas 
;
_cod_original_cell_volume 700.70(10)
_cod_database_code 2003433

loop_
_space_group_symop_id
_space_group_symop_operation_xyz
1 x,y,z
2 -x,-y,-z

loop_
_atom_site_aniso_label
_atom_site_aniso_U_11
_atom_site_aniso_U_12
_atom_site_aniso_U_13
_atom_site_aniso_U_22
_atom_site_aniso_U_23
_atom_site_aniso_U_33
S .0581(3) -.0046(2) .0187(2) .0340(3) .0113(2) .0388(3)
O1 .0629(9) .0135(7) .0116(7) .0622(9) .0351(7) .0520(8)
O2 .0388(10) -.0040(11) .0047(9) .1312(18) .0636(14) .0927(15)
O3 .0968(12) .0162(8) .0191(8) .0527(9) .0105(7) .0392(8)
O4 .0726(10) .0217(8) .0191(7) .0585(9) .0235(7) .0429(8)
N1 .0439(7) .0071(5) .0119(5) .0373(7) .0122(5) .0288(6)
N2 .0508(8) .0047(6) .0200(6) .0407(8) .0177(6) .0410(7)
N3 .0479(10) .0077(8) .0122(7) .0487(10) .0178(8) .0447(9)
C1 .0577(10) .0113(7) .0211(7) .0404(8) .0205(7) .0370(8)
C2 .0423(8) .0068(6) .0126(6) .0359(8) .0145(6) .0327(8)
C3 .0433(8) .0049(5) .0106(6) .0302(7) .0093(6) .0260(7)
C4 .0442(11) .0115(9) .0114(8) .0527(12) .0153(9) .0356(10)
C5 .0430(10) .0021(8) .0132(8) .0397(10) .0181(8) .0333(9)
C6 .0618(12) .0107(9) .0159(9) .0415(10) .0208(8) .0415(10)
C7 .0868(17) .0068(11) .0312(13) .0366(11) .0117(10) .0565(14)
C8 .0814(19) -.0170(14) .0205(13) .0597(16) .0019(11) .0411(13)
C9 .0520(15) -.0091(14) .0006(11) .0889(20) .0209(13) .0384(13)
C10 .0411(12) .0064(10) .0090(9) .0636(15) .0211(11) .0417(12)
C11 .0587(10) .0021(8) .0183(7) .0448(9) .0198(7) .0345(8)
C12 .0527(10) -.0007(8) .0168(8) .0402(10) .0181(8) .0368(9)
C13 .0710(17) .0212(13) .0259(14) .0658(17) .0356(15) .0747(18)

loop_
_atom_site_label
_atom_site_fract_x
_atom_site_fract_y
_atom_site_fract_z
_atom_site_U_iso_or_equiv
_atom_site_thermal_displace_type
S .13138(5) .86958(4) .41478(6) .0443(2) Uani
O1 -.2122(2) .7898(2) .2084(2) .057(1) Uani
O2 -.3635(2) .6771(3) .2810(3) .086(1) Uani
O3 .1649(2) .5443(2) -.0209(2) .066(1) Uani
O4 .2651(2) .6069(2) .2801(2) .057(1) Uani
N1 .1007(1) .7183(1) .6163(2) .037(1) Uani
N2 -.1406(2) .6376(2) .5326(2) .043(1) Uani
N3 -.2385(2) .7261(2) .2989(2) .048(1) Uani
C1 -.0077(2) .6461(2) .6417(2) .042(1) Uani
C2 -.1159(2) .7102(2) .4335(2) .037(1) Uani
C3 .0324(2) .7629(2) .4803(2) .034(1) Uani
C4 .2587(2) .7454(2) .7211(3) .045(1) Uani
C5 .2949(2) .8618(2) .9131(2) .037(1) Uani
C6 .2128(2) .9726(2) .9522(3) .047(1) Uani
C7 .2487(3) 1.0783(2) 1.1292(3) .060(1) Uani
C8 .3677(3) 1.0737(3) 1.2653(3) .067(1) Uani
C9 .4500(3) .9643(3) 1.2279(3) .065(1) Uani
C10 .4140(2) .8582(3) 1.0520(3) .050(1) Uani
C11 .1034(2) .7524(2) .1787(2) .044(1) Uani
C12 .1812(2) .6241(2) .1354(2) .042(1) Uani
C13 .3433(3) .4847(3) .2461(4) .067(1) Uani
H1 .0111 .6056 .7302 0.06 Uiso
H4A .2866 .6590 .7301 0.06 Uiso
H4B .3142 .7740 .6576 0.06 Uiso
H6 .1311 .9766 .8572 0.06 Uiso
H7 .1908 1.1536 1.1559 0.06 Uiso
H8 .3933 1.1467 1.3863 0.06 Uiso
H9 .5322 .9612 1.3231 0.06 Uiso
H10 .4715 .7825 1.0266 0.06 Uiso
H11A .1335 .8096 .1231 0.06 Uiso
H11B -.0005 .7178 .1229 0.06 Uiso
H13A .3998 .4835 .3600 0.08 Uiso
H13B .4083 .4915 .1799 0.08 Uiso
H13C .2733 .3987 .1761 0.08 Uiso

loop_
_atom_type_symbol
_atom_type_scat_source
C 'International Tables Vol. IV Table 2.2B'
H 'International Tables Vol. IV Table 2.2B'
N 'International Tables Vol. IV Table 2.2B'
O 'International Tables Vol. IV Table 2.2B'
S 'International Tables Vol. IV Table 2.2B'

loop_
_geom_angle_atom_site_label_1
_geom_angle_atom_site_label_2
_geom_angle_atom_site_label_3
_geom_angle
_geom_angle_publ_flag
C3 S C11 101.10(10) yes
C12 O4 C13 117.0(2) yes
C1 N1 C3 107.20(10) yes
C1 N1 C4 124.90(10) yes
C3 N1 C4 127.90(10) yes
C1 N2 C2 103.50(10) yes
O1 N3 O2 123.5(2) yes
O1 N3 C2 118.3(2) yes
O2 N3 C2 118.2(2) yes
N1 C1 N2 113.30(10) yes
N2 C2 N3 119.80(10) yes
N2 C2 C3 113.00(10) yes
N3 C2 C3 127.20(10) yes
S C3 N1 122.10(10) yes
S C3 C2 134.80(10) yes
N1 C3 C2 103.00(10) yes
N1 C4 C5 112.60(10) yes
C4 C5 C6 121.6(2) yes
C4 C5 C10 119.3(2) yes
C6 C5 C10 119.1(2) yes
C5 C6 C7 120.4(2) no
C6 C7 C8 119.8(2) no
C7 C8 C9 120.3(2) no
C8 C9 C10 120.2(2) no
C5 C10 C9 120.3(2) no
S C11 C12 119.60(10) yes
O3 C12 O4 124.3(2) yes
O3 C12 C11 121.0(2) yes
O4 C12 C11 114.70(10) yes

loop_
_geom_bond_atom_site_label_1
_geom_bond_atom_site_label_2
_geom_bond_distance
_geom_bond_publ_flag
S C3 1.7400(10) yes
S C11 1.799(2) yes
O1 N3 1.230(2) yes
O2 N3 1.216(2) yes
O3 C12 1.201(2) yes
O4 C12 1.316(2) yes
O4 C13 1.444(3) yes
N1 C1 1.352(2) yes
N1 C3 1.377(2) yes
N1 C4 1.458(2) yes
N2 C1 1.304(2) yes
N2 C2 1.355(2) yes
N3 C2 1.427(2) yes
C2 C3 1.378(2) yes
C4 C5 1.512(3) yes
C5 C6 1.379(3) no
C5 C10 1.379(3) no
C6 C7 1.386(3) no
C7 C8 1.368(4) no
C8 C9 1.368(4) no
C9 C10 1.381(3) no
C11 C12 1.494(3) yes
